data_4346853
loop_
_publ_author_name
'Yadav, Munendra'
'Bhunia, Asamanjoy'
'Jana, Salil K.'
'Roesky, Peter W.'

_publ_contact_author
;
      Prof. Dr. Peter W. Roesky
      Karlsruher Institut fuer Technologie (KIT)
      Institut fuer Anorganische Chemie
      Lehrstuhl fuer Anorganische Funktionsmaterialien
      Engesserstr. 15, Geb. 30.45
      76131 Karlsruhe 
      Bundesrepublik Deutschland
;
_publ_section_title
;
 Manganese- and Lanthanide-Based 1D Chiral Coordination Polymers as an
 Enantioselective Catalyst for Sulfoxidation.
;
_journal_issue 6
_journal_name_full 'Inorganic chemistry'
_journal_page_first 2701
_journal_page_last 2708
_journal_paper_doi 10.1021/acs.inorgchem.5b02234
_journal_volume 55
_journal_year 2016
_chemical_absolute_configuration rmad
_chemical_formula_moiety 'C62 H82 Cl2 Gd2 Mn2 N12 O26, (H2O)'
_chemical_formula_sum 'C62 H84 Cl2 Gd2 Mn2 N12 O27'
_chemical_formula_weight 1924.67
_space_group_crystal_system monoclinic
_space_group_IT_number 5
_space_group_name_Hall 'C 2y'
_space_group_name_H-M_alt 'C 1 2 1'
_atom_sites_solution_hydrogens geom
_audit_creation_method SHELXL-2013
_cell_angle_alpha 90
_cell_angle_beta 114.29(3)
_cell_angle_gamma 90
_cell_formula_units_Z 4
_cell_length_a 32.393(7)
_cell_length_b 10.749(2)
_cell_length_c 25.390(5)
_cell_measurement_reflns_used 100865
_cell_measurement_temperature 150(2)
_cell_measurement_theta_max 29.57
_cell_measurement_theta_min 1.73
_cell_volume 8058(3)
_computing_cell_refinement 'STOE X-AREA'
_computing_data_collection 'STOE X-AREA'
_computing_data_reduction 'STOE X-RED'
_computing_molecular_graphics 'Diamond 2.1e/3'
_computing_publication_material 'X-STEP32, Microsoft Word'
_computing_structure_refinement 'SHELXL-2013 (Sheldrick, 2013)'
_computing_structure_solution 'SHELXS-97 (Sheldrick, 1997)'
_diffrn_ambient_temperature 150(2)
_diffrn_measured_fraction_theta_full 0.999
_diffrn_measured_fraction_theta_max 0.995
_diffrn_measurement_device_type 'STOE IPDS 2'
_diffrn_measurement_method 'rotation method'
_diffrn_radiation_type MoK\a
_diffrn_radiation_wavelength 0.71073
_diffrn_reflns_av_R_equivalents 0.0578
_diffrn_reflns_av_unetI/netI 0.0375
_diffrn_reflns_Laue_measured_fraction_full 0.999
_diffrn_reflns_Laue_measured_fraction_max 0.995
_diffrn_reflns_limit_h_max 43
_diffrn_reflns_limit_h_min -44
_diffrn_reflns_limit_k_max 14
_diffrn_reflns_limit_k_min -14
_diffrn_reflns_limit_l_max 34
_diffrn_reflns_limit_l_min -34
_diffrn_reflns_number 138229
_diffrn_reflns_point_group_measured_fraction_full 1.000
_diffrn_reflns_point_group_measured_fraction_max 0.993
_diffrn_reflns_theta_full 25.242
_diffrn_reflns_theta_max 29.206
_diffrn_reflns_theta_min 1.733
_diffrn_source 'sealed X-ray tube, 12 x 0.4 mm long-fine focus'
_exptl_absorpt_coefficient_mu 2.077
_exptl_absorpt_correction_T_max 0.7811
_exptl_absorpt_correction_T_min 0.6922
_exptl_absorpt_correction_type integration
_exptl_absorpt_process_details numerical
_exptl_crystal_colour red
_exptl_crystal_density_diffrn 1.547
_exptl_crystal_description prism
_exptl_crystal_F_000 3680
_exptl_crystal_size_max 0.188
_exptl_crystal_size_mid 0.164
_exptl_crystal_size_min 0.139
_refine_diff_density_max 2.497
_refine_diff_density_min -2.014
_refine_diff_density_rms 0.160
_refine_ls_abs_structure_details
;
 Flack x determined using 7680 quotients [(I+)-(I-)]/[(I+)+(I-)]
 (Parsons and Flack (2004), Acta Cryst. A60, s61).
;
_refine_ls_abs_structure_Flack 0.043(4)
_refine_ls_extinction_method none
_refine_ls_goodness_of_fit_ref 1.049
_refine_ls_hydrogen_treatment constr
_refine_ls_matrix_type full
_refine_ls_number_parameters 901
_refine_ls_number_reflns 21739
_refine_ls_number_restraints 5
_refine_ls_restrained_S_all 1.048
_refine_ls_R_factor_all 0.0740
_refine_ls_R_factor_gt 0.0642
_refine_ls_shift/su_max 0.002
_refine_ls_shift/su_mean 0.000
_refine_ls_structure_factor_coef Fsqd
_refine_ls_weighting_details
;
 w=1/[\s^2^(Fo^2^)+(0.1082P)^2^+27.6805P]
 where P=(Fo^2^+2Fc^2^)/3
;
_refine_ls_weighting_scheme calc
_refine_ls_wR_factor_gt 0.1703
_refine_ls_wR_factor_ref 0.1764
_reflns_Friedel_coverage 0.901
_reflns_Friedel_fraction_full 1.000
_reflns_Friedel_fraction_max 0.992
_reflns_number_gt 18721
_reflns_number_total 21739
_reflns_threshold_expression 'I > 2\s(I)'
_cod_data_source_file ic5b02234_si_005.cif
_cod_data_source_block 4
_cod_original_sg_symbol_H-M 'C 2'
_cod_database_code 4346853
_shelx_space_group_comment
;
The symmetry employed for this shelxl refinement is uniquely defined
by the following loop, which should always be used as a source of
symmetry information in preference to the above space-group names.
They are only intended as comments.
;
_shelxl_version_number 2013-2

loop_
_space_group_symop_operation_xyz
'x, y, z'
'-x, y, -z'
'x+1/2, y+1/2, z'
'-x+1/2, y+1/2, -z'

loop_
_atom_site_label
_atom_site_type_symbol
_atom_site_fract_x
_atom_site_fract_y
_atom_site_fract_z
_atom_site_U_iso_or_equiv
_atom_site_adp_type
_atom_site_occupancy
_atom_site_site_symmetry_order
_atom_site_calc_flag
_atom_site_refinement_flags_posn
_atom_site_refinement_flags_adp
_atom_site_refinement_flags_occupancy
_atom_site_disorder_assembly
_atom_site_disorder_group
Gd1 Gd 1.01242(2) 1.02526(5) 0.82019(2) 0.04470(15) Uani 1 1 d . . . . .
Gd2 Gd 0.99169(2) 0.81225(5) 0.67388(2) 0.04030(14) Uani 1 1 d . . . . .
Mn1 Mn 1.16537(6) 0.60883(18) 1.07585(7) 0.0417(4) Uani 1 1 d . . . . .
Mn2 Mn 0.81815(7) 1.17897(17) 0.41806(7) 0.0453(4) Uani 1 1 d . . . . .
Cl1 Cl 1.11370(16) 0.4135(5) 1.0425(2) 0.0899(13) Uani 1 1 d . . . . .
Cl2 Cl 0.75471(11) 1.0324(3) 0.41932(14) 0.0562(7) Uani 1 1 d . . . . .
O1 O 1.0566(4) 0.7591(10) 1.2825(5) 0.060(3) Uani 1 1 d . . . . .
O2 O 1.0513(3) 0.8935(10) 1.2142(5) 0.060(3) Uani 1 1 d . . . . .
O3 O 1.1323(3) 0.6883(9) 1.1121(4) 0.054(2) Uani 1 1 d . . . . .
O4 O 1.1358(3) 0.6951(8) 1.0057(3) 0.0433(17) Uani 1 1 d . . . . .
O5 O 1.0447(3) 0.6875(10) 0.7495(4) 0.053(2) Uani 1 1 d . . . . .
O6 O 1.0358(3) 0.8288(10) 0.8068(4) 0.057(2) Uani 1 1 d . . . . .
O7 O 0.9587(3) 1.1473(10) 0.7469(4) 0.064(3) Uani 1 1 d . . . . .
O8 O 0.9679(3) 1.0041(9) 0.6903(5) 0.062(3) Uani 1 1 d . . . . .
O9 O 0.8611(3) 1.1285(8) 0.4916(3) 0.048(2) Uani 1 1 d . . . . .
O10 O 0.8410(4) 1.0740(8) 0.3759(4) 0.058(2) Uani 1 1 d . . . . .
O11 O 0.9438(3) 0.9330(10) 0.2884(4) 0.055(2) Uani 1 1 d . . . . .
O12 O 0.9367(3) 1.0748(10) 0.2209(4) 0.057(2) Uani 1 1 d . . . . .
O13 O 0.8700(5) 1.3257(16) 0.4112(6) 0.096(4) Uiso 1 1 d . . . . .
O14 O 0.9284(13) 1.435(4) 0.4383(15) 0.227(14) Uiso 1 1 d . . . . .
O15 O 0.8704(9) 1.487(3) 0.4525(11) 0.169(9) Uiso 1 1 d . . . . .
O16 O 1.2174(4) 0.7687(10) 1.1206(4) 0.065(3) Uani 1 1 d . . . . .
O17 O 1.2554(5) 0.9330(12) 1.1274(7) 0.096(4) Uani 1 1 d . . . . .
O18 O 1.2481(5) 0.7985(15) 1.0612(7) 0.095(4) Uani 1 1 d . . . . .
O19 O 0.9198(3) 0.8187(12) 0.5947(5) 0.080(3) Uani 1 1 d . . . . .
O20 O 0.9767(3) 0.5982(11) 0.6427(4) 0.061(2) Uani 1 1 d . . . . .
O23 O 1.0297(4) 1.2360(11) 0.8496(5) 0.078(4) Uani 1 1 d . . . . .
O24 O 1.0819(3) 1.0154(10) 0.9025(4) 0.063(3) Uani 1 1 d . . . . .
N1 N 1.2033(3) 0.5147(9) 1.1473(3) 0.0381(17) Uani 1 1 d . . . . .
N2 N 1.2084(3) 0.5335(10) 1.0468(4) 0.0367(17) Uani 1 1 d . . . . .
N3 N 0.7947(3) 1.3141(9) 0.4523(3) 0.0326(15) Uani 1 1 d . . . . .
N4 N 0.7752(3) 1.2533(9) 0.3446(4) 0.043(2) Uani 1 1 d . . . . .
N5 N 0.8858(3) 1.4008(9) 0.4308(4) 0.0423(19) Uiso 1 1 d . . . . .
N6 N 1.2406(3) 0.8306(10) 1.1019(4) 0.044(2) Uani 1 1 d . . . . .
N7 N 0.8539(4) 0.7423(10) 0.5320(5) 0.047(2) Uani 1 1 d . . . . .
N8 N 0.9995(4) 0.3959(13) 0.6351(7) 0.073(4) Uani 1 1 d . . . . .
N10 N 1.0045(5) 1.4216(13) 0.8627(8) 0.083(5) Uani 1 1 d . . . . .
N11 N 1.1458(3) 1.1039(10) 0.9692(4) 0.046(2) Uani 1 1 d . . . . .
C1 C 1.0666(4) 0.7957(13) 1.2433(6) 0.050(3) Uani 1 1 d . . . . .
C2 C 1.1016(4) 0.7232(12) 1.2312(5) 0.048(3) Uani 1 1 d . . . . .
C3 C 1.1310(5) 0.6418(12) 1.2720(6) 0.055(3) Uani 1 1 d . . . . .
H3 H 1.1291 0.6294 1.3080 0.067 Uiso 1 1 calc R U . . .
C4 C 1.1628(5) 0.5799(12) 1.2594(5) 0.050(3) Uani 1 1 d . . . . .
H4 H 1.1840 0.5275 1.2879 0.060 Uiso 1 1 calc R U . . .
C5 C 1.1651(4) 0.5921(11) 1.2044(5) 0.043(2) Uani 1 1 d . . . . .
C6 C 1.1335(4) 0.6708(12) 1.1629(5) 0.044(2) Uani 1 1 d . . . . .
C7 C 1.1031(4) 0.7373(13) 1.1782(5) 0.050(3) Uani 1 1 d . . . . .
H7 H 1.0828 0.7940 1.1512 0.060 Uiso 1 1 calc R U . . .
C8 C 1.1987(4) 0.5207(12) 1.1955(4) 0.042(2) Uani 1 1 d . . . . .
H8 H 1.2192 0.4741 1.2273 0.051 Uiso 1 1 calc R U . . .
C9 C 1.2360(4) 0.4302(11) 1.1384(5) 0.042(2) Uani 1 1 d . . . . .
H9 H 1.2204 0.3499 1.1221 0.051 Uiso 1 1 calc R U . . .
C10 C 1.2789(4) 0.4022(17) 1.1938(5) 0.059(4) Uani 1 1 d . . . . .
H10A H 1.2953 0.4805 1.2103 0.071 Uiso 1 1 calc R U . . .
H10B H 1.2704 0.3624 1.2230 0.071 Uiso 1 1 calc R U . . .
C11 C 1.3094(5) 0.315(2) 1.1777(5) 0.069(4) Uani 1 1 d . . . . .
H11A H 1.2931 0.2360 1.1622 0.083 Uiso 1 1 calc R U . . .
H11B H 1.3370 0.2951 1.2127 0.083 Uiso 1 1 calc R U . . .
C12 C 1.3228(4) 0.3765(14) 1.1322(5) 0.052(3) Uani 1 1 d . . . . .
H12A H 1.3396 0.4544 1.1479 0.063 Uiso 1 1 calc R U . . .
H12B H 1.3427 0.3200 1.1224 0.063 Uiso 1 1 calc R U . . .
C13 C 1.2805(4) 0.4049(12) 1.0782(4) 0.041(2) Uani 1 1 d . . . . .
H13A H 1.2641 0.3268 1.0615 0.049 Uiso 1 1 calc R U . . .
H13B H 1.2889 0.4453 1.0489 0.049 Uiso 1 1 calc R U . . .
C14 C 1.2502(3) 0.4910(10) 1.0943(4) 0.037(2) Uani 1 1 d . . . . .
H14 H 1.2684 0.5665 1.1128 0.045 Uiso 1 1 calc R U . . .
C15 C 1.1989(3) 0.5132(9) 0.9929(4) 0.0311(18) Uani 1 1 d . . . . .
H15 H 1.2189 0.4623 0.9836 0.037 Uiso 1 1 calc R U . . .
C16 C 1.1591(4) 0.5643(10) 0.9455(4) 0.037(2) Uani 1 1 d . . . . .
C17 C 1.1308(3) 0.6512(10) 0.9541(4) 0.034(2) Uani 1 1 d . . . . .
C18 C 1.0963(3) 0.7067(9) 0.9053(4) 0.0335(19) Uani 1 1 d . . . . .
H18 H 1.0782 0.7712 0.9101 0.040 Uiso 1 1 calc R U . . .
C19 C 1.0892(3) 0.6669(10) 0.8508(4) 0.035(2) Uani 1 1 d . . . . .
C20 C 1.1162(4) 0.5760(10) 0.8420(4) 0.038(2) Uani 1 1 d . . . . .
H20 H 1.1106 0.5484 0.8041 0.046 Uiso 1 1 calc R U . . .
C21 C 1.1515(4) 0.5266(13) 0.8901(4) 0.042(2) Uani 1 1 d . . . . .
H21 H 1.1708 0.4660 0.8848 0.051 Uiso 1 1 calc R U . . .
C22 C 1.0540(4) 0.7310(13) 0.7988(5) 0.045(2) Uani 1 1 d . . . . .
C23 C 0.9493(4) 1.1012(12) 0.6977(5) 0.049(3) Uani 1 1 d . . . . .
C24 C 0.9133(4) 1.1662(11) 0.6468(5) 0.043(2) Uani 1 1 d . . . . .
C25 C 0.9039(4) 1.1224(11) 0.5917(5) 0.038(2) Uani 1 1 d . . . . .
H25 H 0.9217 1.0566 0.5871 0.046 Uiso 1 1 calc R U . . .
C26 C 0.8686(4) 1.1725(9) 0.5423(4) 0.0339(19) Uani 1 1 d . . . . .
C27 C 0.8430(3) 1.2752(8) 0.5523(4) 0.0321(19) Uani 1 1 d . . . . .
C28 C 0.8539(4) 1.3171(12) 0.6082(4) 0.043(2) Uani 1 1 d . . . . .
H28 H 0.8371 1.3839 0.6142 0.051 Uiso 1 1 calc R U . . .
C29 C 0.8886(4) 1.2645(11) 0.6553(5) 0.045(3) Uani 1 1 d . . . . .
H29 H 0.8955 1.2948 0.6931 0.054 Uiso 1 1 calc R U . . .
C30 C 0.8073(4) 1.3367(9) 0.5065(4) 0.035(2) Uani 1 1 d . . . . .
H30 H 0.7914 1.3998 0.5167 0.042 Uiso 1 1 calc R U . . .
C31 C 0.7611(3) 1.3965(9) 0.4077(4) 0.0332(18) Uani 1 1 d . . . . .
H31 H 0.7783 1.4647 0.3988 0.040 Uiso 1 1 calc R U . . .
C32 C 0.7260(4) 1.4560(12) 0.4250(4) 0.042(2) Uani 1 1 d . . . . .
H32A H 0.7410 1.5101 0.4592 0.050 Uiso 1 1 calc R U . . .
H32B H 0.7088 1.3909 0.4351 0.050 Uiso 1 1 calc R U . . .
C33 C 0.6940(4) 1.5327(12) 0.3739(4) 0.048(3) Uani 1 1 d . . . . .
H33A H 0.6703 1.5697 0.3842 0.057 Uiso 1 1 calc R U . . .
H33B H 0.7113 1.6018 0.3668 0.057 Uiso 1 1 calc R U . . .
C34 C 0.6718(4) 1.4594(13) 0.3197(5) 0.050(3) Uani 1 1 d . . . . .
H34A H 0.6524 1.5149 0.2881 0.061 Uiso 1 1 calc R U . . .
H34B H 0.6522 1.3947 0.3252 0.061 Uiso 1 1 calc R U . . .
C35 C 0.7070(4) 1.3986(12) 0.3034(4) 0.047(3) Uani 1 1 d . . . . .
H35A H 0.7250 1.4634 0.2947 0.057 Uiso 1 1 calc R U . . .
H35B H 0.6918 1.3473 0.2683 0.057 Uiso 1 1 calc R U . . .
C36 C 0.7380(3) 1.3174(10) 0.3527(4) 0.0379(19) Uani 1 1 d . . . . .
H36 H 0.7190 1.2530 0.3606 0.046 Uiso 1 1 calc R U . . .
C37 C 0.7804(5) 1.2570(12) 0.2969(5) 0.050(3) Uani 1 1 d . . . . .
H37 H 0.7582 1.2999 0.2652 0.060 Uiso 1 1 calc R U . . .
C38 C 0.8168(5) 1.2017(15) 0.2886(5) 0.058(3) Uani 1 1 d . . . . .
C39 C 0.8246(5) 1.2264(17) 0.2401(5) 0.062(4) Uani 1 1 d . . . . .
H39 H 0.8047 1.2821 0.2121 0.075 Uiso 1 1 calc R U . . .
C40 C 0.8588(5) 1.1766(17) 0.2299(5) 0.063(4) Uani 1 1 d . . . . .
H40 H 0.8639 1.2021 0.1972 0.076 Uiso 1 1 calc R U . . .
C41 C 0.8868(5) 1.0872(13) 0.2678(5) 0.053(3) Uani 1 1 d . . . . .
C42 C 0.8800(5) 1.0554(13) 0.3158(6) 0.056(3) Uani 1 1 d . . . . .
H42 H 0.8990 0.9939 0.3411 0.067 Uiso 1 1 calc R U . . .
C43 C 0.8460(5) 1.1099(12) 0.3295(5) 0.053(3) Uani 1 1 d . . . . .
C44 C 0.9253(4) 1.0278(16) 0.2583(5) 0.053(3) Uani 1 1 d . . . . .
C45 C 0.8828(4) 0.8263(10) 0.5530(5) 0.049(3) Uani 1 1 d . . . . .
C46 C 0.8112(6) 0.7446(18) 0.4827(8) 0.094(7) Uani 1 1 d . . . . .
C47 C 0.8599(5) 0.6143(17) 0.5673(7) 0.070(4) Uani 1 1 d . . . . .
C48 C 0.9998(6) 0.4973(17) 0.6624(9) 0.086(5) Uani 1 1 d . . . . .
C49 C 0.9701(10) 0.391(3) 0.5708(11) 0.127(10) Uani 1 1 d . . . . .
C50 C 1.0307(10) 0.2921(18) 0.6584(14) 0.126(10) Uani 1 1 d . . . . .
C54 C 1.0331(8) 1.341(2) 0.8762(10) 0.097(6) Uiso 1 1 d . . . . .
C55 C 0.967(2) 1.438(7) 0.813(3) 0.26(3) Uiso 1 1 d . . . . .
C56 C 1.0038(14) 1.530(4) 0.8932(19) 0.170(14) Uiso 1 1 d . . . . .
C57 C 1.1125(9) 1.086(2) 0.9218(11) 0.102(6) Uiso 1 1 d . . . . .
C58 C 1.167(2) 1.199(6) 0.960(3) 0.23(2) Uiso 1 1 d . . . . .
C59 C 1.1827(15) 1.113(4) 1.0268(18) 0.173(15) Uiso 1 1 d . . . . .
O21A O 0.9867(8) 0.939(2) 0.5885(9) 0.065(5) Uiso 0.5 1 d . . P A 1
O22A O 1.0142(9) 0.805(3) 0.5988(11) 0.084(6) Uiso 0.5 1 d . . P A 2
O25A O 0.9888(8) 1.064(2) 0.8935(11) 0.075(6) Uiso 0.5 1 d . . P B 1
O26A O 1.0087(9) 0.911(3) 0.9087(11) 0.081(7) Uiso 0.5 1 d . . P B 2
N9A N 1.0068(10) 1.054(3) 0.5271(12) 0.070(7) Uiso 0.5 1 d . . P A 1
N12A N 0.9855(14) 1.145(4) 0.9714(16) 0.099(10) Uiso 0.5 1 d . . P B 1
C51A C 1.0144(12) 0.976(3) 0.5737(15) 0.070(8) Uiso 0.5 1 d . . P A 1
C52A C 0.9560(15) 1.060(4) 0.486(2) 0.083(11) Uiso 0.5 1 d . . P A 1
C53A C 1.0393(13) 1.096(4) 0.5279(17) 0.071(9) Uiso 0.5 1 d . . P A 1
C60A C 1.0068(15) 1.106(4) 0.9415(19) 0.089(10) Uiso 0.5 1 d . . P B 1
C61A C 1.024(4) 1.232(12) 0.986(6) 0.25(6) Uiso 0.5 1 d . . P B 1
C62A C 0.9433(18) 1.106(5) 0.961(2) 0.107(14) Uiso 0.5 1 d . . P B 1
O21B O 1.0500(8) 0.747(2) 0.6402(10) 0.067(5) Uiso 0.5 1 d . . P A 1
O25B O 0.9504(8) 1.115(3) 0.8434(11) 0.079(6) Uiso 0.5 1 d D . P B 1
N9B N 1.123(2) 0.624(6) 0.685(3) 0.145(18) Uiso 0.5 1 d . . P A 1
N12B N 0.8709(9) 1.141(3) 0.8236(13) 0.078(7) Uiso 0.5 1 d D . P B 1
C51B C 1.0883(16) 0.689(4) 0.6710(19) 0.090(11) Uiso 0.5 1 d . . P A 1
C52B C 1.1239(19) 0.703(5) 0.646(2) 0.111(15) Uiso 0.5 1 d . . P A 1
C53B C 1.1579(15) 0.620(4) 0.6902(17) 0.081(9) Uiso 0.5 1 d . . P A 1
C60B C 0.9089(9) 1.107(4) 0.8273(19) 0.092(11) Uiso 0.5 1 d D . P B 1
C61B C 0.8369(17) 1.219(5) 0.785(2) 0.126(18) Uiso 0.5 1 d D . P B 1
C62B C 0.8279(13) 1.098(5) 0.823(2) 0.102(13) Uiso 0.5 1 d D . P B 1
O27B O 0.9621(16) 0.749(5) 0.992(2) 0.148(15) Uiso 0.5 1 d . . P C 1
O27A O 1.1836(15) 0.690(4) 0.6795(18) 0.137(13) Uiso 0.5 1 d . . P D 2
O26B O 0.9943(7) 0.822(2) 0.9751(8) 0.063(4) Uiso 0.5 1 d . . P E 2
O22B O 1.007(2) 0.628(5) 0.520(2) 0.18(2) Uiso 0.5 1 d . . P F 2

loop_
_atom_site_aniso_label
_atom_site_aniso_U_11
_atom_site_aniso_U_22
_atom_site_aniso_U_33
_atom_site_aniso_U_23
_atom_site_aniso_U_13
_atom_site_aniso_U_12
Gd1 0.0452(3) 0.0559(3) 0.02305(19) -0.0017(2) 0.00402(19) 0.0158(3)
Gd2 0.0335(2) 0.0581(3) 0.02502(19) 0.0013(2) 0.00772(17) 0.0060(2)
Mn1 0.0382(8) 0.0532(9) 0.0329(7) 0.0069(7) 0.0137(6) 0.0174(7)
Mn2 0.0600(11) 0.0407(8) 0.0310(7) 0.0054(6) 0.0146(7) 0.0210(8)
Cl1 0.067(2) 0.095(3) 0.097(3) 0.000(3) 0.022(2) -0.010(2)
Cl2 0.0605(17) 0.0491(15) 0.0579(15) 0.0111(15) 0.0233(14) -0.0009(15)
O1 0.067(6) 0.064(6) 0.068(6) -0.028(5) 0.047(5) -0.020(5)
O2 0.063(6) 0.057(6) 0.081(7) -0.024(5) 0.049(5) -0.016(5)
O3 0.060(5) 0.067(5) 0.044(4) 0.011(4) 0.028(4) 0.027(4)
O4 0.045(4) 0.047(4) 0.037(4) 0.006(3) 0.015(3) 0.017(4)
O5 0.043(5) 0.062(6) 0.039(4) 0.003(4) 0.000(3) 0.007(4)
O6 0.053(5) 0.051(5) 0.059(5) 0.019(4) 0.014(4) 0.025(5)
O7 0.052(5) 0.061(6) 0.046(5) 0.017(4) -0.012(4) -0.007(5)
O8 0.046(5) 0.049(6) 0.098(7) 0.035(5) 0.037(5) 0.016(4)
O9 0.061(5) 0.050(5) 0.033(4) 0.008(3) 0.019(4) 0.026(4)
O10 0.088(7) 0.044(4) 0.049(4) 0.013(4) 0.035(5) 0.033(4)
O11 0.033(4) 0.078(7) 0.054(5) -0.003(5) 0.019(4) -0.003(4)
O12 0.057(5) 0.067(6) 0.048(5) -0.011(4) 0.023(4) -0.010(4)
O16 0.066(6) 0.068(6) 0.061(5) 0.000(5) 0.025(5) -0.018(5)
O17 0.083(8) 0.068(7) 0.124(11) 0.006(7) 0.028(8) -0.028(6)
O18 0.106(10) 0.096(10) 0.114(10) 0.006(9) 0.076(9) -0.015(8)
O19 0.054(5) 0.052(5) 0.087(7) 0.020(6) -0.018(5) -0.003(6)
O20 0.045(5) 0.069(6) 0.050(5) -0.002(5) 0.001(4) 0.008(5)
O23 0.085(8) 0.063(6) 0.055(6) -0.020(5) -0.003(5) 0.025(6)
O24 0.056(5) 0.046(5) 0.050(4) 0.010(4) -0.016(4) -0.010(5)
N1 0.038(4) 0.043(5) 0.034(4) 0.009(4) 0.015(3) 0.009(4)
N2 0.031(4) 0.045(5) 0.036(4) -0.001(4) 0.015(3) 0.004(4)
N3 0.034(4) 0.031(4) 0.029(3) 0.006(3) 0.010(3) 0.009(4)
N4 0.055(5) 0.040(4) 0.027(4) 0.002(3) 0.010(4) 0.013(4)
N6 0.027(4) 0.052(6) 0.044(4) 0.017(4) 0.005(3) 0.002(4)
N7 0.043(5) 0.035(5) 0.054(6) -0.013(4) 0.010(4) 0.000(4)
N8 0.053(7) 0.051(7) 0.096(10) 0.003(7) 0.010(7) -0.003(6)
N10 0.067(9) 0.040(6) 0.124(13) -0.014(7) 0.021(9) 0.009(6)
N11 0.037(5) 0.040(5) 0.046(5) -0.009(4) 0.001(4) 0.002(4)
C1 0.046(6) 0.054(7) 0.058(6) -0.024(6) 0.029(5) -0.020(6)
C2 0.045(6) 0.054(7) 0.052(6) -0.014(5) 0.026(5) -0.014(5)
C3 0.079(9) 0.051(7) 0.052(7) -0.008(5) 0.042(7) -0.008(6)
C4 0.067(8) 0.046(6) 0.046(6) -0.004(5) 0.034(6) -0.006(5)
C5 0.044(6) 0.051(6) 0.035(5) -0.002(4) 0.017(4) -0.003(5)
C6 0.044(6) 0.051(6) 0.040(5) -0.006(5) 0.021(4) 0.000(5)
C7 0.043(6) 0.061(7) 0.047(6) -0.016(5) 0.021(5) -0.006(5)
C8 0.040(5) 0.054(6) 0.031(4) -0.003(5) 0.014(4) -0.004(5)
C9 0.041(5) 0.050(6) 0.038(5) 0.015(4) 0.019(4) 0.012(4)
C10 0.047(7) 0.096(10) 0.030(5) 0.011(6) 0.011(5) 0.025(7)
C11 0.053(7) 0.104(11) 0.042(6) 0.022(8) 0.011(5) 0.032(9)
C12 0.042(6) 0.070(8) 0.046(6) 0.012(5) 0.018(5) 0.027(6)
C13 0.036(5) 0.050(6) 0.034(5) 0.005(4) 0.012(4) 0.014(5)
C14 0.031(5) 0.045(6) 0.031(4) 0.007(4) 0.008(4) 0.014(4)
C15 0.027(4) 0.027(4) 0.030(4) 0.002(3) 0.002(3) 0.008(3)
C16 0.033(5) 0.047(6) 0.029(4) 0.006(4) 0.010(4) 0.007(4)
C17 0.030(5) 0.040(5) 0.028(4) 0.009(4) 0.008(4) 0.013(4)
C18 0.028(4) 0.029(5) 0.038(5) 0.008(4) 0.008(4) 0.004(4)
C19 0.030(5) 0.033(5) 0.039(5) 0.000(4) 0.012(4) -0.002(4)
C20 0.041(5) 0.034(5) 0.032(4) 0.000(4) 0.008(4) 0.012(4)
C21 0.041(5) 0.048(6) 0.035(4) 0.004(5) 0.013(4) 0.022(5)
C22 0.033(5) 0.054(7) 0.043(6) 0.005(5) 0.011(5) 0.004(5)
C23 0.036(6) 0.043(6) 0.053(6) 0.024(5) 0.002(5) -0.001(5)
C24 0.030(5) 0.038(5) 0.046(6) 0.016(5) 0.001(4) -0.004(4)
C25 0.034(5) 0.037(5) 0.041(5) 0.007(4) 0.013(4) 0.007(4)
C26 0.041(5) 0.020(4) 0.040(5) 0.001(4) 0.015(4) 0.005(4)
C27 0.036(5) 0.017(4) 0.033(4) 0.004(3) 0.004(4) 0.004(3)
C28 0.044(5) 0.035(5) 0.033(4) 0.000(5) 0.000(4) -0.001(5)
C29 0.043(6) 0.043(6) 0.032(5) 0.002(4) -0.002(4) -0.007(5)
C30 0.040(5) 0.029(5) 0.033(4) 0.001(3) 0.011(4) 0.000(4)
C31 0.040(5) 0.023(4) 0.031(4) 0.002(3) 0.010(4) 0.005(4)
C32 0.041(6) 0.051(6) 0.028(4) 0.001(4) 0.008(4) 0.016(5)
C33 0.043(6) 0.052(6) 0.039(5) 0.010(5) 0.007(4) 0.027(5)
C34 0.041(6) 0.061(7) 0.036(5) -0.002(5) 0.002(4) 0.014(5)
C35 0.050(6) 0.055(6) 0.026(4) 0.004(4) 0.004(4) 0.017(5)
C36 0.042(5) 0.037(4) 0.026(4) -0.003(4) 0.005(3) 0.010(4)
C37 0.064(7) 0.054(6) 0.028(4) 0.004(4) 0.014(5) 0.011(6)
C38 0.058(7) 0.083(10) 0.026(4) -0.012(5) 0.009(5) 0.014(7)
C39 0.052(7) 0.099(11) 0.028(5) 0.005(6) 0.009(5) 0.014(7)
C40 0.056(7) 0.097(11) 0.032(5) 0.001(6) 0.015(5) 0.016(7)
C41 0.055(7) 0.058(7) 0.039(5) -0.013(5) 0.013(5) -0.008(6)
C42 0.068(8) 0.052(7) 0.046(6) -0.012(5) 0.021(6) 0.009(6)
C43 0.075(8) 0.046(6) 0.043(6) -0.004(5) 0.030(6) 0.013(6)
C44 0.038(5) 0.074(8) 0.037(5) -0.020(6) 0.007(4) -0.017(6)
C45 0.041(5) 0.029(5) 0.061(6) 0.012(5) 0.004(5) 0.004(4)
C46 0.075(11) 0.079(11) 0.066(9) -0.026(8) -0.033(8) 0.020(9)
C47 0.046(7) 0.082(10) 0.075(9) 0.019(8) 0.020(7) 0.011(7)
C48 0.067(10) 0.068(11) 0.096(13) -0.013(9) 0.007(9) -0.024(8)
C49 0.14(2) 0.103(17) 0.089(15) -0.027(13) -0.001(15) 0.003(16)
C50 0.122(19) 0.048(10) 0.18(3) -0.001(12) 0.033(18) 0.020(10)

loop_
_atom_type_symbol
_atom_type_description
_atom_type_scat_dispersion_real
_atom_type_scat_dispersion_imag
_atom_type_scat_source
C C 0.0033 0.0016 'International Tables Vol C Tables 4.2.6.8 and 6.1.1.4'
H H 0.0000 0.0000 'International Tables Vol C Tables 4.2.6.8 and 6.1.1.4'
Cl Cl 0.1484 0.1585 'International Tables Vol C Tables 4.2.6.8 and 6.1.1.4'
Gd Gd -0.1653 3.9035 'International Tables Vol C Tables 4.2.6.8 and 6.1.1.4'
Mn Mn 0.3368 0.7283 'International Tables Vol C Tables 4.2.6.8 and 6.1.1.4'
N N 0.0061 0.0033 'International Tables Vol C Tables 4.2.6.8 and 6.1.1.4'
O O 0.0106 0.0060 'International Tables Vol C Tables 4.2.6.8 and 6.1.1.4'

loop_
_geom_angle_atom_site_label_1
_geom_angle_atom_site_label_2
_geom_angle_atom_site_label_3
_geom_angle
_geom_angle_site_symmetry_1
_geom_angle_site_symmetry_3
O6 Gd1 O25A 121.1(7) . .
O6 Gd1 O12 79.0(4) . 2_756
O25A Gd1 O12 147.0(7) . 2_756
O6 Gd1 O2 71.7(3) . 2_757
O25A Gd1 O2 83.0(7) . 2_757
O12 Gd1 O2 129.8(4) 2_756 2_757
O6 Gd1 O7 124.9(4) . .
O25A Gd1 O7 98.8(7) . .
O12 Gd1 O7 87.1(4) 2_756 .
O2 Gd1 O7 78.0(3) 2_757 .
O6 Gd1 O24 80.7(4) . .
O25A Gd1 O24 78.9(7) . .
O12 Gd1 O24 79.3(4) 2_756 .
O2 Gd1 O24 132.2(3) 2_757 .
O7 Gd1 O24 148.2(4) . .
O6 Gd1 O23 149.9(4) . .
O25A Gd1 O23 72.0(7) . .
O12 Gd1 O23 78.8(4) 2_756 .
O2 Gd1 O23 138.3(4) 2_757 .
O7 Gd1 O23 73.7(4) . .
O24 Gd1 O23 75.5(4) . .
O6 Gd1 O25B 136.7(7) . .
O25A Gd1 O25B 35.2(8) . .
O12 Gd1 O25B 142.6(7) 2_756 .
O2 Gd1 O25B 69.8(6) 2_757 .
O7 Gd1 O25B 64.4(7) . .
O24 Gd1 O25B 111.9(6) . .
O23 Gd1 O25B 70.6(7) . .
O6 Gd1 O26A 80.3(7) . .
O12 Gd1 O26A 141.3(6) 2_756 .
O2 Gd1 O26A 72.0(6) 2_757 .
O7 Gd1 O26A 131.4(6) . .
O24 Gd1 O26A 65.3(6) . .
O23 Gd1 O26A 105.4(7) . .
O8 Gd2 O22A 115.0(8) . .
O8 Gd2 O11 74.6(4) . 2_756
O22A Gd2 O11 79.7(7) . 2_756
O8 Gd2 O1 78.0(3) . 2_757
O22A Gd2 O1 152.6(8) . 2_757
O11 Gd2 O1 127.7(4) 2_756 2_757
O8 Gd2 O19 80.9(4) . .
O22A Gd2 O19 80.5(7) . .
O11 Gd2 O19 137.9(4) 2_756 .
O1 Gd2 O19 78.0(4) 2_757 .
O8 Gd2 O5 122.8(4) . .
O22A Gd2 O5 106.2(7) . .
O11 Gd2 O5 75.7(4) 2_756 .
O1 Gd2 O5 83.2(3) 2_757 .
O19 Gd2 O5 145.9(4) . .
O8 Gd2 O20 151.2(3) . .
O22A Gd2 O20 77.7(8) . .
O11 Gd2 O20 134.2(3) 2_756 .
O1 Gd2 O20 80.7(4) 2_757 .
O19 Gd2 O20 75.8(4) . .
O5 Gd2 O20 73.2(3) . .
O8 Gd2 O21B 132.7(6) . .
O11 Gd2 O21B 67.2(6) 2_756 .
O1 Gd2 O21B 148.5(6) 2_757 .
O19 Gd2 O21B 109.8(6) . .
O5 Gd2 O21B 73.8(6) . .
O20 Gd2 O21B 72.3(6) . .
O8 Gd2 O21A 76.2(6) . .
O11 Gd2 O21A 77.2(6) 2_756 .
O1 Gd2 O21A 136.6(6) 2_757 .
O19 Gd2 O21A 63.9(6) . .
O5 Gd2 O21A 140.2(6) . .
O20 Gd2 O21A 107.6(6) . .
O21B Gd2 O21A 69.1(7) . .
O3 Mn1 O4 93.9(3) . .
O3 Mn1 N2 171.8(4) . .
O4 Mn1 N2 90.7(4) . .
O3 Mn1 N1 92.8(4) . .
O4 Mn1 N1 172.7(4) . .
N2 Mn1 N1 82.4(4) . .
O3 Mn1 O16 82.5(4) . .
O4 Mn1 O16 94.7(4) . .
N2 Mn1 O16 90.3(4) . .
N1 Mn1 O16 83.2(4) . .
O3 Mn1 Cl1 96.1(4) . .
O4 Mn1 Cl1 94.6(3) . .
N2 Mn1 Cl1 90.4(3) . .
N1 Mn1 Cl1 87.7(3) . .
O16 Mn1 Cl1 170.7(3) . .
O9 Mn2 O10 95.0(4) . .
O9 Mn2 N4 172.9(4) . .
O10 Mn2 N4 89.7(4) . .
O9 Mn2 N3 92.0(3) . .
O10 Mn2 N3 169.2(4) . .
N4 Mn2 N3 82.6(3) . .
O9 Mn2 O13 90.5(5) . .
O10 Mn2 O13 84.3(5) . .
N4 Mn2 O13 84.6(5) . .
N3 Mn2 O13 87.5(5) . .
O9 Mn2 Cl2 94.5(3) . .
O10 Mn2 Cl2 98.1(4) . .
N4 Mn2 Cl2 90.2(3) . .
N3 Mn2 Cl2 89.5(3) . .
O13 Mn2 Cl2 174.3(4) . .
C1 O1 Gd2 139.2(11) . 2_757
C1 O2 Gd1 142.3(8) . 2_757
C6 O3 Mn1 129.4(8) . .
C17 O4 Mn1 124.1(7) . .
C22 O5 Gd2 113.1(8) . .
C22 O6 Gd1 170.4(9) . .
C23 O7 Gd1 111.2(9) . .
C23 O8 Gd2 171.5(8) . .
C26 O9 Mn2 129.6(7) . .
C43 O10 Mn2 123.4(7) . .
C44 O11 Gd2 145.7(8) . 2_756
C44 O12 Gd1 136.2(10) . 2_756
N5 O13 Mn2 138.9(13) . .
N6 O16 Mn1 129.6(8) . .
C45 O19 Gd2 177.6(10) . .
C48 O20 Gd2 131.6(9) . .
C54 O23 Gd1 162.0(15) . .
C57 O24 Gd1 132.1(14) . .
C8 N1 C9 122.9(9) . .
C8 N1 Mn1 124.5(8) . .
C9 N1 Mn1 112.6(6) . .
C15 N2 C14 123.7(8) . .
C15 N2 Mn1 124.1(7) . .
C14 N2 Mn1 111.8(6) . .
C30 N3 C31 120.6(9) . .
C30 N3 Mn2 126.4(7) . .
C31 N3 Mn2 112.9(5) . .
C37 N4 C36 123.1(9) . .
C37 N4 Mn2 125.8(9) . .
C36 N4 Mn2 110.8(6) . .
O13 N5 O15 127.1(18) . .
O13 N5 O14 126(2) . .
O15 N5 O14 107(2) . .
O18 N6 O16 123.0(13) . .
O18 N6 O17 121.3(13) . .
O16 N6 O17 115.7(12) . .
C45 N7 C46 130.1(13) . .
C45 N7 C47 118.8(11) . .
C46 N7 C47 110.6(13) . .
C48 N8 C50 125.4(19) . .
C48 N8 C49 118.0(17) . .
C50 N8 C49 116(2) . .
C54 N10 C55 130(4) . .
C54 N10 C56 128(3) . .
C55 N10 C56 101(4) . .
C57 N11 C58 105(3) . .
C57 N11 C59 174(2) . .
C58 N11 C59 81(3) . .
O1 C1 O2 124.7(12) . .
O1 C1 C2 118.0(14) . .
O2 C1 C2 117.2(11) . .
C7 C2 C3 120.7(12) . .
C7 C2 C1 118.3(13) . .
C3 C2 C1 121.0(11) . .
C4 C3 C2 118.8(11) . .
C3 C4 C5 121.9(13) . .
C6 C5 C8 124.9(10) . .
C6 C5 C4 118.0(11) . .
C8 C5 C4 117.0(11) . .
O3 C6 C7 118.1(11) . .
O3 C6 C5 123.3(10) . .
C7 C6 C5 118.5(10) . .
C2 C7 C6 122.0(13) . .
N1 C8 C5 124.8(10) . .
N1 C9 C14 107.5(8) . .
N1 C9 C10 114.3(9) . .
C14 C9 C10 108.8(10) . .
C11 C10 C9 108.3(10) . .
C10 C11 C12 110.2(13) . .
C13 C12 C11 109.6(10) . .
C12 C13 C14 108.8(9) . .
N2 C14 C13 116.6(8) . .
N2 C14 C9 106.4(8) . .
C13 C14 C9 111.1(9) . .
N2 C15 C16 123.6(9) . .
C21 C16 C17 120.3(9) . .
C21 C16 C15 117.0(9) . .
C17 C16 C15 122.7(9) . .
O4 C17 C16 124.8(9) . .
O4 C17 C18 116.3(9) . .
C16 C17 C18 118.7(9) . .
C19 C18 C17 119.9(9) . .
C18 C19 C20 121.7(10) . .
C18 C19 C22 119.6(10) . .
C20 C19 C22 118.5(10) . .
C19 C20 C21 118.2(10) . .
C16 C21 C20 121.2(10) . .
O5 C22 O6 122.4(11) . .
O5 C22 C19 119.4(11) . .
O6 C22 C19 118.2(11) . .
O8 C23 O7 122.7(11) . .
O8 C23 C24 120.3(13) . .
O7 C23 C24 117.0(12) . .
C25 C24 C29 120.8(9) . .
C25 C24 C23 118.6(11) . .
C29 C24 C23 120.5(11) . .
C24 C25 C26 121.9(10) . .
O9 C26 C25 119.8(9) . .
O9 C26 C27 123.9(9) . .
C25 C26 C27 116.3(9) . .
C28 C27 C30 117.7(9) . .
C28 C27 C26 119.8(9) . .
C30 C27 C26 122.5(9) . .
C29 C28 C27 121.8(11) . .
C28 C29 C24 119.3(11) . .
N3 C30 C27 125.5(10) . .
N3 C31 C32 115.3(8) . .
N3 C31 C36 106.9(8) . .
C32 C31 C36 110.5(8) . .
C31 C32 C33 108.0(8) . .
C34 C33 C32 113.6(10) . .
C33 C34 C35 110.5(10) . .
C34 C35 C36 109.9(9) . .
N4 C36 C35 117.1(8) . .
N4 C36 C31 105.2(8) . .
C35 C36 C31 109.9(9) . .
N4 C37 C38 124.5(11) . .
C39 C38 C37 121.5(12) . .
C39 C38 C43 117.5(12) . .
C37 C38 C43 120.8(11) . .
C40 C39 C38 124.1(14) . .
C39 C40 C41 119.6(13) . .
C42 C41 C40 119.3(13) . .
C42 C41 C44 118.9(13) . .
C40 C41 C44 121.8(12) . .
C41 C42 C43 122.9(13) . .
O10 C43 C42 119.7(12) . .
O10 C43 C38 123.8(11) . .
C42 C43 C38 116.5(11) . .
O12 C44 O11 124.5(13) . .
O12 C44 C41 118.0(14) . .
O11 C44 C41 117.5(11) . .
O19 C45 N7 127.7(12) . .
N8 C48 O20 128.7(18) . .
N10 C54 O23 126(2) . .
O24 C57 N11 138(2) . .
C51A O21A Gd2 132(2) . .
C60A O25A Gd1 134(3) . .
C53A N9A N9A 86(3) . 2_756
C53A N9A C52A 24(3) . 2_756
N9A N9A C52A 72(3) 2_756 2_756
C53A N9A C51A 113(3) . .
N9A N9A C51A 142(2) 2_756 .
C52A N9A C51A 112(3) 2_756 .
C53A N9A C52A 136(4) . .
N9A N9A C52A 58(3) 2_756 .
C52A N9A C52A 129(3) 2_756 .
C51A N9A C52A 111(3) . .
C53A N9A C53A 115(3) . 2_756
N9A N9A C53A 44(2) 2_756 2_756
C52A N9A C53A 111(3) 2_756 2_756
C51A N9A C53A 132(3) . 2_756
C52A N9A C53A 20.9(19) . 2_756
C60A N12A C62A 122(4) . .
C60A N12A N12A 109(5) . 2_757
C62A N12A N12A 114(5) . 2_757
C60A N12A C61A 76(6) . .
C62A N12A C61A 158(6) . .
N12A N12A C61A 66(6) 2_757 .
C60A N12A C61A 156(6) . 2_757
C62A N12A C61A 82(6) . 2_757
N12A N12A C61A 60(5) 2_757 2_757
C61A N12A C61A 80(9) . 2_757
O21A C51A N9A 126(3) . .
C53A C52A N9A 54(6) 2_756 2_756
C53A C52A N9A 88(7) 2_756 .
N9A C52A N9A 51(2) 2_756 .
C52A C53A N9A 102(8) 2_756 .
C52A C53A N9A 71(7) 2_756 2_756
N9A C53A N9A 50(3) . 2_756
O25A C60A N12A 124(4) . .
N12A C61A N12A 54(5) . 2_757
N12A C61A C62A 84(7) . 2_757
N12A C61A C62A 45(4) 2_757 2_757
N12A C61A C61A 52(5) . 2_757
N12A C61A C61A 49(5) 2_757 2_757
C62A C61A C61A 92(7) 2_757 2_757
N12A C62A C61A 54(4) . 2_757
C51B O21B Gd2 126(2) . .
C60B O25B Gd1 140(3) . .
C53B N9B C51B 146(7) . .
C53B N9B C52B 77(5) . .
C51B N9B C52B 74(5) . .
C60B N12B C61B 134(4) . .
C60B N12B C62B 145(4) . .
C61B N12B C62B 73(3) . .
N9B C51B O21B 162(5) . .
O25B C60B N12B 155(5) . .

loop_
_geom_bond_atom_site_label_1
_geom_bond_atom_site_label_2
_geom_bond_distance
_geom_bond_site_symmetry_2
Gd1 O6 2.316(10) .
Gd1 O25A 2.32(2) .
Gd1 O12 2.347(10) 2_756
Gd1 O2 2.354(11) 2_757
Gd1 O7 2.356(9) .
Gd1 O24 2.360(8) .
Gd1 O23 2.379(12) .
Gd1 O25B 2.51(2) .
Gd1 O26A 2.61(3) .
Gd2 O8 2.299(10) .
Gd2 O22A 2.31(3) .
Gd2 O11 2.307(10) 2_756
Gd2 O1 2.330(8) 2_757
Gd2 O19 2.371(9) .
Gd2 O5 2.391(9) .
Gd2 O20 2.417(12) .
Gd2 O21B 2.47(2) .
Gd2 O21A 2.51(2) .
Mn1 O3 1.880(8) .
Mn1 O4 1.884(8) .
Mn1 N2 1.997(8) .
Mn1 N1 1.998(8) .
Mn1 O16 2.346(10) .
Mn1 Cl1 2.600(6) .
Mn2 O9 1.892(8) .
Mn2 O10 1.904(8) .
Mn2 N4 1.980(8) .
Mn2 N3 1.997(9) .
Mn2 O13 2.363(16) .
Mn2 Cl2 2.600(4) .
O1 C1 1.229(16) .
O1 Gd2 2.330(8) 2_757
O2 C1 1.264(19) .
O2 Gd1 2.354(11) 2_757
O3 C6 1.289(13) .
O4 C17 1.336(12) .
O5 C22 1.252(15) .
O6 C22 1.262(16) .
O7 C23 1.259(17) .
O8 C23 1.257(17) .
O9 C26 1.297(12) .
O10 C43 1.308(15) .
O11 C44 1.266(19) .
O11 Gd2 2.307(10) 2_756
O12 C44 1.256(16) .
O12 Gd1 2.347(10) 2_756
O13 N5 0.976(17) .
O14 N5 1.36(4) .
O15 N5 1.28(3) .
O16 N6 1.236(13) .
O17 N6 1.269(17) .
O18 N6 1.204(16) .
O19 C45 1.232(14) .
O20 C48 1.30(2) .
O23 C54 1.30(3) .
O24 C57 1.18(3) .
N1 C8 1.296(12) .
N1 C9 1.481(14) .
N2 C15 1.291(12) .
N2 C14 1.467(12) .
N3 C30 1.286(12) .
N3 C31 1.495(12) .
N4 C37 1.289(14) .
N4 C36 1.476(13) .
N7 C45 1.251(15) .
N7 C46 1.434(17) .
N7 C47 1.61(2) .
N8 C48 1.29(2) .
N8 C50 1.46(2) .
N8 C49 1.51(3) .
N10 C54 1.21(3) .
N10 C55 1.34(6) .
N10 C56 1.40(5) .
N11 C57 1.26(3) .
N11 C58 1.31(6) .
N11 C59 1.46(4) .
C1 C2 1.509(17) .
C2 C7 1.374(17) .
C2 C3 1.39(2) .
C3 C4 1.371(18) .
C4 C5 1.435(15) .
C5 C6 1.412(17) .
C5 C8 1.423(16) .
C6 C7 1.396(16) .
C9 C14 1.521(14) .
C9 C10 1.547(15) .
C10 C11 1.53(2) .
C11 C12 1.543(19) .
C12 C13 1.518(15) .
C13 C14 1.521(14) .
C15 C16 1.461(13) .
C16 C21 1.387(14) .
C16 C17 1.388(14) .
C17 C18 1.415(13) .
C18 C19 1.372(14) .
C19 C20 1.390(14) .
C19 C22 1.509(15) .
C20 C21 1.391(14) .
C23 C24 1.511(14) .
C24 C25 1.385(16) .
C24 C29 1.395(18) .
C25 C26 1.411(14) .
C26 C27 1.464(13) .
C27 C28 1.389(14) .
C27 C30 1.422(14) .
C28 C29 1.380(15) .
C31 C32 1.520(14) .
C31 C36 1.541(13) .
C32 C33 1.527(14) .
C33 C34 1.490(16) .
C34 C35 1.512(17) .
C35 C36 1.518(14) .
C37 C38 1.412(18) .
C38 C39 1.381(18) .
C38 C43 1.463(19) .
C39 C40 1.35(2) .
C40 C41 1.40(2) .
C41 C42 1.369(19) .
C41 C44 1.508(19) .
C42 C43 1.413(18) .
O21A C51A 1.18(4) .
O25A C60A 1.20(5) .
N9A C53A 1.14(5) .
N9A N9A 1.26(5) 2_756
N9A C52A 1.38(5) 2_756
N9A C51A 1.39(4) .
N9A C52A 1.55(5) .
N9A C53A 1.63(5) 2_756
N12A C60A 1.29(6) .
N12A C62A 1.35(6) .
N12A N12A 1.37(7) 2_757
N12A C61A 1.47(13) .
N12A C61A 1.55(12) 2_757
C52A C53A 0.58(5) 2_756
C52A N9A 1.38(5) 2_756
C53A C52A 0.58(5) 2_756
C53A N9A 1.63(5) 2_756
C61A N12A 1.55(12) 2_757
C61A C62A 1.90(14) 2_757
C61A C61A 1.9(2) 2_757
C62A C61A 1.90(14) 2_757
O21B C51B 1.32(5) .
O25B C60B 1.24(2) .
N9B C53B 1.08(6) .
N9B C51B 1.25(7) .
N9B C52B 1.31(7) .
N12B C60B 1.25(2) .
N12B C61B 1.41(3) .
N12B C62B 1.45(3) .
O26B O26B 1.16(4) 2_757
O22B O22B 0.94(10) 2_756

loop_
_geom_torsion_atom_site_label_1
_geom_torsion_atom_site_label_2
_geom_torsion_atom_site_label_3
_geom_torsion_atom_site_label_4
_geom_torsion
_geom_torsion_site_symmetry_1
_geom_torsion_site_symmetry_4
O4 Mn1 O3 C6 176.9(12) . .
N1 Mn1 O3 C6 -6.2(12) . .
O16 Mn1 O3 C6 -88.9(12) . .
Cl1 Mn1 O3 C6 81.8(12) . .
O3 Mn1 O4 C17 -153.3(9) . .
N2 Mn1 O4 C17 33.6(9) . .
O16 Mn1 O4 C17 123.9(9) . .
Cl1 Mn1 O4 C17 -56.8(9) . .
O10 Mn2 O9 C26 172.5(11) . .
N3 Mn2 O9 C26 0.7(11) . .
O13 Mn2 O9 C26 88.2(11) . .
Cl2 Mn2 O9 C26 -89.0(10) . .
Mn2 O13 N5 O15 -37(3) . .
Mn2 O13 N5 O14 146(2) . .
Mn1 O16 N6 O18 -18.2(18) . .
Mn1 O16 N6 O17 160.2(10) . .
Gd2 O1 C1 O2 4(2) 2_757 .
Gd2 O1 C1 C2 -179.2(9) 2_757 .
Gd1 O2 C1 O1 -29(2) 2_757 .
Gd1 O2 C1 C2 154.5(10) 2_757 .
O1 C1 C2 C7 160.0(12) . .
O2 C1 C2 C7 -23.3(17) . .
O1 C1 C2 C3 -18.5(18) . .
O2 C1 C2 C3 158.2(12) . .
C7 C2 C3 C4 3(2) . .
C1 C2 C3 C4 -178.7(12) . .
C2 C3 C4 C5 -3(2) . .
C3 C4 C5 C6 0.2(18) . .
C3 C4 C5 C8 -178.2(12) . .
Mn1 O3 C6 C7 -176.0(9) . .
Mn1 O3 C6 C5 6.8(19) . .
C8 C5 C6 O3 -1(2) . .
C4 C5 C6 O3 -179.7(12) . .
C8 C5 C6 C7 -178.7(12) . .
C4 C5 C6 C7 3.1(18) . .
C3 C2 C7 C6 0.5(19) . .
C1 C2 C7 C6 -178.0(11) . .
O3 C6 C7 C2 179.2(12) . .
C5 C6 C7 C2 -3.5(19) . .
C9 N1 C8 C5 -174.2(11) . .
Mn1 N1 C8 C5 2.1(17) . .
C6 C5 C8 N1 -3(2) . .
C4 C5 C8 N1 175.2(12) . .
C8 N1 C9 C14 -150.7(11) . .
Mn1 N1 C9 C14 32.6(11) . .
C8 N1 C9 C10 -29.8(16) . .
Mn1 N1 C9 C10 153.5(9) . .
N1 C9 C10 C11 -179.7(12) . .
C14 C9 C10 C11 -59.6(16) . .
C9 C10 C11 C12 59.7(17) . .
C10 C11 C12 C13 -60.1(17) . .
C11 C12 C13 C14 59.0(15) . .
C15 N2 C14 C13 -7.8(16) . .
Mn1 N2 C14 C13 165.7(8) . .
C15 N2 C14 C9 -132.4(11) . .
Mn1 N2 C14 C9 41.1(11) . .
C12 C13 C14 N2 177.2(10) . .
C12 C13 C14 C9 -60.7(13) . .
N1 C9 C14 N2 -46.7(12) . .
C10 C9 C14 N2 -171.1(10) . .
N1 C9 C14 C13 -174.6(9) . .
C10 C9 C14 C13 61.1(13) . .
C14 N2 C15 C16 -174.8(10) . .
Mn1 N2 C15 C16 12.5(16) . .
N2 C15 C16 C21 -175.2(11) . .
N2 C15 C16 C17 7.9(17) . .
Mn1 O4 C17 C16 -25.2(16) . .
Mn1 O4 C17 C18 160.4(8) . .
C21 C16 C17 O4 -178.6(12) . .
C15 C16 C17 O4 -1.8(18) . .
C21 C16 C17 C18 -4.4(17) . .
C15 C16 C17 C18 172.4(10) . .
O4 C17 C18 C19 179.8(10) . .
C16 C17 C18 C19 5.1(16) . .
C17 C18 C19 C20 -2.5(16) . .
C17 C18 C19 C22 -176.7(10) . .
C18 C19 C20 C21 -0.9(17) . .
C22 C19 C20 C21 173.4(11) . .
C17 C16 C21 C20 1.0(19) . .
C15 C16 C21 C20 -175.9(11) . .
C19 C20 C21 C16 1.7(19) . .
Gd2 O5 C22 O6 2.1(16) . .
Gd2 O5 C22 C19 -176.3(8) . .
C18 C19 C22 O5 -173.5(11) . .
C20 C19 C22 O5 12.0(17) . .
C18 C19 C22 O6 8.0(16) . .
C20 C19 C22 O6 -166.5(11) . .
Gd1 O7 C23 O8 -1.7(15) . .
Gd1 O7 C23 C24 176.8(8) . .
O8 C23 C24 C25 -5.1(16) . .
O7 C23 C24 C25 176.4(11) . .
O8 C23 C24 C29 171.9(11) . .
O7 C23 C24 C29 -6.6(16) . .
C29 C24 C25 C26 -1.4(17) . .
C23 C24 C25 C26 175.5(10) . .
Mn2 O9 C26 C25 -177.9(8) . .
Mn2 O9 C26 C27 1.0(17) . .
C24 C25 C26 O9 180.0(10) . .
C24 C25 C26 C27 1.0(16) . .
O9 C26 C27 C28 -179.2(11) . .
C25 C26 C27 C28 -0.3(15) . .
O9 C26 C27 C30 -0.4(16) . .
C25 C26 C27 C30 178.4(10) . .
C30 C27 C28 C29 -178.9(11) . .
C26 C27 C28 C29 -0.1(17) . .
C27 C28 C29 C24 -0.2(18) . .
C25 C24 C29 C28 0.9(17) . .
C23 C24 C29 C28 -175.9(11) . .
C31 N3 C30 C27 -171.3(9) . .
Mn2 N3 C30 C27 5.2(16) . .
C28 C27 C30 N3 175.9(11) . .
C26 C27 C30 N3 -2.9(17) . .
C30 N3 C31 C32 -31.8(14) . .
Mn2 N3 C31 C32 151.3(8) . .
C30 N3 C31 C36 -155.1(9) . .
Mn2 N3 C31 C36 27.9(9) . .
N3 C31 C32 C33 -178.2(10) . .
C36 C31 C32 C33 -56.8(12) . .
C31 C32 C33 C34 56.6(14) . .
C32 C33 C34 C35 -57.2(15) . .
C33 C34 C35 C36 56.9(15) . .
C37 N4 C36 C35 -4.7(17) . .
Mn2 N4 C36 C35 169.3(8) . .
C37 N4 C36 C31 -127.1(12) . .
Mn2 N4 C36 C31 46.9(10) . .
C34 C35 C36 N4 -178.5(10) . .
C34 C35 C36 C31 -58.5(13) . .
N3 C31 C36 N4 -47.0(10) . .
C32 C31 C36 N4 -173.3(9) . .
N3 C31 C36 C35 -174.0(9) . .
C32 C31 C36 C35 59.8(12) . .
C36 N4 C37 C38 176.9(13) . .
Mn2 N4 C37 C38 4(2) . .
N4 C37 C38 C39 -168.9(14) . .
N4 C37 C38 C43 15(2) . .
C37 C38 C39 C40 179.9(16) . .
C43 C38 C39 C40 -4(2) . .
C38 C39 C40 C41 5(3) . .
C39 C40 C41 C42 -3(2) . .
C39 C40 C41 C44 179.6(14) . .
C40 C41 C42 C43 -1(2) . .
C44 C41 C42 C43 177.3(13) . .
Mn2 O10 C43 C42 151.3(10) . .
Mn2 O10 C43 C38 -31(2) . .
C41 C42 C43 O10 179.2(13) . .
C41 C42 C43 C38 2(2) . .
C39 C38 C43 O10 -177.0(14) . .
C37 C38 C43 O10 -1(2) . .
C39 C38 C43 C42 1(2) . .
C37 C38 C43 C42 176.9(13) . .
Gd1 O12 C44 O11 5(2) 2_756 .
Gd1 O12 C44 C41 -174.5(8) 2_756 .
Gd2 O11 C44 O12 24(2) 2_756 .
Gd2 O11 C44 C41 -156.6(11) 2_756 .
C42 C41 C44 O12 -166.4(12) . .
C40 C41 C44 O12 11.5(19) . .
C42 C41 C44 O11 14.3(17) . .
C40 C41 C44 O11 -167.8(13) . .
C46 N7 C45 O19 -177.8(18) . .
C47 N7 C45 O19 11(2) . .
C50 N8 C48 O20 172(2) . .
C49 N8 C48 O20 2(3) . .
Gd2 O20 C48 N8 -153.4(15) . .
C55 N10 C54 O23 -15(6) . .
C56 N10 C54 O23 172(3) . .
Gd1 O23 C54 N10 -86(5) . .
Gd1 O24 C57 N11 162(2) . .
C58 N11 C57 O24 178(4) . .
Gd2 O21A C51A N9A -175(2) . .
C53A N9A C51A O21A 166(4) . .
N9A N9A C51A O21A -80(7) 2_756 .
C52A N9A C51A O21A -168(4) 2_756 .
C52A N9A C51A O21A -15(5) . .
C53A N9A C51A O21A -14(6) 2_756 .
C53A N9A C52A C53A -3(9) . 2_756
N9A N9A C52A C53A -43(6) 2_756 2_756
C52A N9A C52A C53A -36(10) 2_756 2_756
C51A N9A C52A C53A 178(7) . 2_756
C53A N9A C52A N9A 39(6) . 2_756
C52A N9A C52A N9A 7(6) 2_756 2_756
C51A N9A C52A N9A -139(2) . 2_756
C53A N9A C52A N9A 43(6) 2_756 2_756
N9A N9A C53A C52A -53(7) 2_756 2_756
C51A N9A C53A C52A 93(8) . 2_756
C52A N9A C53A C52A -85(7) . 2_756
C53A N9A C53A C52A -87(9) 2_756 2_756
C52A N9A C53A N9A 53(7) 2_756 2_756
C51A N9A C53A N9A 146(3) . 2_756
C52A N9A C53A N9A -33(5) . 2_756
C53A N9A C53A N9A -34(3) 2_756 2_756
Gd1 O25A C60A N12A 164(3) . .
C62A N12A C60A O25A 23(8) . .
N12A N12A C60A O25A 159(4) 2_757 .
C61A N12A C60A O25A -143(7) . .
C61A N12A C60A O25A -141(14) 2_757 .
C60A N12A C61A N12A -118(5) . 2_757
C62A N12A C61A N12A 95(18) . 2_757
C61A N12A C61A N12A 62(6) 2_757 2_757
C60A N12A C61A C62A -82(4) . 2_757
C62A N12A C61A C62A 131(15) . 2_757
N12A N12A C61A C62A 36(3) 2_757 2_757
C61A N12A C61A C62A 98(8) 2_757 2_757
C60A N12A C61A C61A 179(7) . 2_757
C62A N12A C61A C61A 33(20) . 2_757
N12A N12A C61A C61A -62(6) 2_757 2_757
C60A N12A C62A C61A -174(7) . 2_757
N12A N12A C62A C61A 52(5) 2_757 2_757
C61A N12A C62A C61A -32(20) . 2_757
C53B N9B C51B O21B 82(21) . .
C52B N9B C51B O21B 52(18) . .
Gd2 O21B C51B N9B 156(16) . .
Gd1 O25B C60B N12B -165(8) . .
C61B N12B C60B O25B 89(12) . .
C62B N12B C60B O25B -141(9) . .
